data_1567703
loop_
_publ_author_name
'Li, Wendeng'
'Zhang, He'
'Chen, Kai'
'Jiang, Huanfeng'
'Sun, Jianwei'
'Zhu, Shifa'

_publ_section_title
;
 Palladium-catalyzed intramolecular enantioselective C(sp3)--H insertion
 of donor/donor carbenes
;
_journal_issue 42
_journal_name_full 'Chemical Science'
_journal_page_first 12396
_journal_page_last 12402
_journal_paper_doi 10.1039/D2SC03524C
_journal_volume 13
_journal_year 2022
_chemical_absolute_configuration ad
_chemical_formula_moiety 'C28 H25 N O2 S'
_chemical_formula_sum 'C28 H25 N O2 S'
_chemical_formula_weight 439.55
_space_group_crystal_system trigonal
_space_group_IT_number 144
_space_group_name_Hall 'P 31'
_space_group_name_H-M_alt 'P 31'
_atom_sites_solution_hydrogens geom
_atom_sites_solution_primary dual
_audit_creation_date 2021-01-09
_audit_creation_method
;
Olex2 1.3-alpha
(compiled 2020.09.11 svn.r3730fd0d for OlexSys, GUI svn.r6159)
;
_audit_update_record
;
2022-01-15 deposited with the CCDC.	2022-09-30 downloaded from the CCDC.
;
_cell_angle_alpha 90
_cell_angle_beta 90
_cell_angle_gamma 120
_cell_formula_units_Z 3
_cell_length_a 10.2503(2)
_cell_length_b 10.2503(2)
_cell_length_c 18.6428(4)
_cell_measurement_reflns_used 8622
_cell_measurement_temperature 150.00(10)
_cell_measurement_theta_max 73.7170
_cell_measurement_theta_min 2.3440
_cell_volume 1696.35(6)
_computing_cell_refinement 'CrysAlisPro 1.171.38.43f (Rigaku OD, 2015)'
_computing_data_collection 'CrysAlisPro 1.171.38.43f (Rigaku OD, 2015)'
_computing_data_reduction 'CrysAlisPro 1.171.38.43f (Rigaku OD, 2015)'
_computing_molecular_graphics 'Olex2 1.3-alpha (Dolomanov et al., 2009)'
_computing_publication_material 'Olex2 1.3-alpha (Dolomanov et al., 2009)'
_computing_structure_refinement 'SHELXL 2018/3 (Sheldrick, 2015)'
_computing_structure_solution 'SHELXT 2018/2 (Sheldrick, 2018)'
_diffrn_ambient_environment N~2~
_diffrn_ambient_temperature 150.00(10)
_diffrn_detector 'CCD plate'
_diffrn_detector_area_resol_mean 5.2684
_diffrn_detector_type AtlasS2
_diffrn_measured_fraction_theta_full 1.000
_diffrn_measured_fraction_theta_max 0.984
_diffrn_measurement_details
;
List of Runs (angles in degrees, time in seconds):

  # Type    Start    End  Width  t~exp~   \w     \q     \k     \f   Frames
#--------------------------------------------------------------------------
  1  \w   -115.00 -77.00   1.00    1.00    --  -40.73 -38.00  30.00   38
  2  \w    -67.00 -19.00   1.00    1.00    --  -40.73 -57.00 120.00   48
  3  \w   -114.00 -88.00   1.00    1.00    --  -40.73-149.00 -19.00   26
  4  \w    -51.00 -16.00   1.00    1.00    --  -40.73 -38.00 -30.00   35
  5  \w   -114.00 -57.00   1.00    1.00    --  -40.73 -38.00 -30.00   57
  6  \w    -46.00 -17.00   1.00    1.00    --  -40.73 -38.00  30.00   29
  7  \w     12.00  37.00   1.00    1.00    --   40.73  77.00 120.00   25
  8  \w     18.00  45.00   1.00    1.00    --   40.73  38.00  90.00   27
  9  \w     60.00  92.00   1.00    1.00    --   40.73-125.00-120.00   32
 10  \w     12.00  51.00   1.00    1.00    --   40.73-110.00  14.00   39
 11  \w    124.00 150.00   1.00    1.00    --  107.58  61.00 120.00   26
 12  \w     83.00 110.00   1.00    1.00    --  107.58  45.00  90.00   27
 13  \w     75.00 101.00   1.00    1.00    --  107.58  77.00  90.00   26
 14  \w     75.00 101.00   1.00    1.00    --  107.58  77.00 120.00   26
 15  \w     79.00 106.00   1.00    1.00    --  107.58  61.00 150.00   27
 16  \w     78.00 104.00   1.00    1.00    --  107.58  61.00 120.00   26
 17  \w     25.00  95.00   1.00    1.00    --  107.58 -94.00-180.00   70
 18  \w     78.00 108.00   1.00    1.00    --  107.58  61.00  90.00   30
 19  \w     79.00 106.00   1.00    1.00    --  107.58  61.00  60.00   27
 20  \w    136.00 178.00   1.00    1.00    --  107.58 125.00-120.00   42
 21  \w     83.00 143.00   1.00    1.00    --  107.58  45.00 120.00   60
 22  \w     82.00 128.00   1.00    1.00    --  107.58  45.00 150.00   46
 23  \w    135.00 170.00   1.00    1.00    --  107.58  45.00 150.00   35
 24  \w     36.00 130.00   1.00    1.00    --  107.58 -45.00 -90.00   94
 25  \w    112.00 177.00   1.00    1.00    --  107.58  77.00  60.00   65
 26  \w     75.00 102.00   1.00    1.00    --  107.58  77.00  60.00   27
 27  \w     80.00 117.00   1.00    1.00    --  107.58  30.00  90.00   37
;
_diffrn_measurement_device 'four-circle diffractometer'
_diffrn_measurement_device_type 'SuperNova, Dual, Cu at zero, AtlasS2'
_diffrn_measurement_method '\w scans'
_diffrn_orient_matrix_type 'CrysAlisPro convention (1999,Acta A55,543-557)'
_diffrn_orient_matrix_UB_11 0.1721129000
_diffrn_orient_matrix_UB_12 0.0947619000
_diffrn_orient_matrix_UB_13 0.0097350000
_diffrn_orient_matrix_UB_21 0.0155014000
_diffrn_orient_matrix_UB_22 -0.1354263000
_diffrn_orient_matrix_UB_23 -0.0240694000
_diffrn_orient_matrix_UB_31 0.0165591000
_diffrn_orient_matrix_UB_32 0.0532920000
_diffrn_orient_matrix_UB_33 -0.0783995000
_diffrn_radiation_monochromator mirror
_diffrn_radiation_probe x-ray
_diffrn_radiation_type 'Cu K\a'
_diffrn_radiation_wavelength 1.54184
_diffrn_reflns_av_R_equivalents 0.0271
_diffrn_reflns_av_unetI/netI 0.0294
_diffrn_reflns_Laue_measured_fraction_full 1.000
_diffrn_reflns_Laue_measured_fraction_max 0.984
_diffrn_reflns_limit_h_max 11
_diffrn_reflns_limit_h_min -12
_diffrn_reflns_limit_k_max 12
_diffrn_reflns_limit_k_min -9
_diffrn_reflns_limit_l_max 21
_diffrn_reflns_limit_l_min -22
_diffrn_reflns_number 10380
_diffrn_reflns_point_group_measured_fraction_full 0.970
_diffrn_reflns_point_group_measured_fraction_max 0.939
_diffrn_reflns_theta_full 67.684
_diffrn_reflns_theta_max 74.006
_diffrn_reflns_theta_min 4.982
_diffrn_source 'micro-focus sealed X-ray tube'
_diffrn_source_type 'SuperNova (Cu) X-ray Source'
_exptl_absorpt_coefficient_mu 1.465
_exptl_absorpt_correction_T_max 1.00000
_exptl_absorpt_correction_T_min 0.58803
_exptl_absorpt_correction_type multi-scan
_exptl_absorpt_process_details
;
CrysAlisPro 1.171.38.43f (Rigaku Oxford Diffraction, 2015)
Empirical absorption correction using spherical harmonics,
 implemented in SCALE3 ABSPACK scaling algorithm.
;
_exptl_crystal_colour colourless
_exptl_crystal_colour_primary colourless
_exptl_crystal_density_diffrn 1.291
_exptl_crystal_description block
_exptl_crystal_F_000 696
_exptl_crystal_size_max 0.15
_exptl_crystal_size_mid 0.12
_exptl_crystal_size_min 0.11
_refine_diff_density_max 0.189
_refine_diff_density_min -0.210
_refine_diff_density_rms 0.035
_refine_ls_abs_structure_details
;
 Flack x determined using 1958 quotients [(I+)-(I-)]/[(I+)+(I-)]
 (Parsons, Flack and Wagner, Acta Cryst. B69 (2013) 249-259).
;
_refine_ls_abs_structure_Flack 0.006(8)
_refine_ls_extinction_coef 0.0057(6)
_refine_ls_extinction_expression Fc^*^=kFc[1+0.001xFc^2^\l^3^/sin(2\q)]^-1/4^
_refine_ls_extinction_method 'SHELXL-2018/3 (Sheldrick 2018)'
_refine_ls_goodness_of_fit_ref 1.046
_refine_ls_hydrogen_treatment constr
_refine_ls_matrix_type full
_refine_ls_number_parameters 292
_refine_ls_number_reflns 4315
_refine_ls_number_restraints 1
_refine_ls_restrained_S_all 1.045
_refine_ls_R_factor_all 0.0303
_refine_ls_R_factor_gt 0.0299
_refine_ls_shift/su_max 0.000
_refine_ls_shift/su_mean 0.000
_refine_ls_structure_factor_coef Fsqd
_refine_ls_weighting_details 'w=1/[\s^2^(Fo^2^)+(0.0541P)^2^+0.0969P] where P=(Fo^2^+2Fc^2^)/3'
_refine_ls_weighting_scheme calc
_refine_ls_wR_factor_gt 0.0819
_refine_ls_wR_factor_ref 0.0828
_reflns_Friedel_coverage 0.908
_reflns_Friedel_fraction_full 0.941
_reflns_Friedel_fraction_max 0.894
_reflns_number_gt 4258
_reflns_number_total 4315
_reflns_threshold_expression 'I > 2\s(I)'
_cod_data_source_file d2sc03524c2.cif
_cod_data_source_block 17-3
_cod_depositor_comments 'Adding full bibliography for 1567702--1567704.cif.'
_cod_original_cell_volume 1696.35(8)
_cod_database_code 1567703
_shelx_shelxl_version_number 2018/3
_shelx_space_group_comment
;
The symmetry employed for this shelxl refinement is uniquely defined
by the following loop, which should always be used as a source of
symmetry information in preference to the above space-group names.
They are only intended as comments.
;
_reflns_odcompleteness_completeness 100.00
_reflns_odcompleteness_iscentric 1
_reflns_odcompleteness_theta 66.97
_olex2_refinement_description
;
1. Fixed Uiso
 At 1.2 times of:
  All C(H) groups
 At 1.5 times of:
  All C(H,H,H) groups
2.a Ternary CH refined with riding coordinates:
 C2(H2)
2.b Aromatic/amide H refined with riding coordinates:
 C5(H5), C6(H6), C7(H7), C8(H8), C10(H10), C11(H11), C12(H12), C13(H13),
 C14(H14), C17(H17), C18(H18), C19(H19), C20(H20), C21(H21), C23(H23), C24(H24),
  C26(H26), C27(H27)
2.c Idealised Me refined as rotating group:
 C28(H28A,H28B,H28C), C29(H29A,H29B,H29C)
;
_olex2_submission_special_instructions 'No special instructions were received'
_oxdiff_exptl_absorpt_empirical_details
;
Empirical correction (ABSPACK) includes:
- Absorption correction using spherical harmonics
- Frame scaling
;
_oxdiff_exptl_absorpt_empirical_full_max 1.639
_oxdiff_exptl_absorpt_empirical_full_min 0.473

loop_
_space_group_symop_operation_xyz
'x, y, z'
'-y, x-y, z+1/3'
'-x+y, -x, z+2/3'

loop_
_atom_site_label
_atom_site_type_symbol
_atom_site_fract_x
_atom_site_fract_y
_atom_site_fract_z
_atom_site_U_iso_or_equiv
_atom_site_adp_type
_atom_site_occupancy
_atom_site_site_symmetry_order
_atom_site_calc_flag
_atom_site_refinement_flags_posn
_atom_site_refinement_flags_adp
_atom_site_refinement_flags_occupancy
_atom_site_disorder_assembly
_atom_site_disorder_group
S1 S 0.80523(6) 0.28295(6) 0.56296(3) 0.03424(16) Uani 1 1 d . . . . .
O1 O 0.6568(2) 0.1581(2) 0.57375(10) 0.0432(4) Uani 1 1 d . . . . .
O2 O 0.9076(2) 0.3432(2) 0.62178(9) 0.0452(4) Uani 1 1 d . . . . .
N1 N 0.7860(2) 0.4195(2) 0.52828(11) 0.0316(4) Uani 1 1 d . . . . .
C1 C 0.6395(2) 0.3992(2) 0.49824(12) 0.0286(4) Uani 1 1 d . . . . .
C2 C 0.6989(2) 0.5514(2) 0.45515(11) 0.0285(4) Uani 1 1 d . . . . .
H2 H 0.720914 0.531724 0.406477 0.034 Uiso 1 1 calc R U . . .
C3 C 0.8483(2) 0.6556(2) 0.48945(12) 0.0302(4) Uani 1 1 d . . . . .
C4 C 0.9002(2) 0.5743(2) 0.52771(13) 0.0313(4) Uani 1 1 d . . . . .
C5 C 1.0427(3) 0.6454(3) 0.55886(15) 0.0398(5) Uani 1 1 d . . . . .
H5 H 1.077500 0.591238 0.584698 0.048 Uiso 1 1 calc R U . . .
C6 C 1.1314(3) 0.8009(3) 0.54987(17) 0.0460(6) Uani 1 1 d . . . . .
H6 H 1.227488 0.850808 0.569753 0.055 Uiso 1 1 calc R U . . .
C7 C 1.0804(3) 0.8825(3) 0.51225(17) 0.0462(6) Uani 1 1 d . . . . .
H7 H 1.141739 0.986138 0.507261 0.055 Uiso 1 1 calc R U . . .
C8 C 0.9365(3) 0.8097(3) 0.48159(14) 0.0380(5) Uani 1 1 d . . . . .
H8 H 0.900981 0.863990 0.456427 0.046 Uiso 1 1 calc R U . . .
C9 C 0.5912(2) 0.6113(2) 0.44719(13) 0.0304(4) Uani 1 1 d . . . . .
C10 C 0.5114(3) 0.5867(3) 0.38352(14) 0.0392(5) Uani 1 1 d . . . . .
H10 H 0.521863 0.530643 0.347084 0.047 Uiso 1 1 calc R U . . .
C11 C 0.4157(3) 0.6455(4) 0.37390(17) 0.0496(7) Uani 1 1 d . . . . .
H11 H 0.362562 0.628385 0.331218 0.060 Uiso 1 1 calc R U . . .
C12 C 0.3999(3) 0.7290(3) 0.42763(18) 0.0502(7) Uani 1 1 d . . . . .
H12 H 0.335823 0.767841 0.421231 0.060 Uiso 1 1 calc R U . . .
C13 C 0.4790(3) 0.7549(3) 0.49091(15) 0.0436(6) Uani 1 1 d . . . . .
H13 H 0.468680 0.811640 0.527058 0.052 Uiso 1 1 calc R U . . .
C14 C 0.5741(3) 0.6962(3) 0.50057(14) 0.0366(5) Uani 1 1 d . . . . .
H14 H 0.627058 0.713960 0.543362 0.044 Uiso 1 1 calc R U . . .
C16 C 0.5369(2) 0.3852(2) 0.56044(11) 0.0266(4) Uani 1 1 d . . . . .
C17 C 0.5948(3) 0.4690(3) 0.62295(13) 0.0346(5) Uani 1 1 d . . . . .
H17 H 0.698537 0.529102 0.628387 0.042 Uiso 1 1 calc R U . . .
C18 C 0.5003(3) 0.4640(3) 0.67702(14) 0.0391(5) Uani 1 1 d . . . . .
H18 H 0.541148 0.522594 0.717889 0.047 Uiso 1 1 calc R U . . .
C19 C 0.3468(3) 0.3740(3) 0.67133(14) 0.0395(5) Uani 1 1 d . . . . .
H19 H 0.283728 0.371199 0.707875 0.047 Uiso 1 1 calc R U . . .
C20 C 0.2884(3) 0.2882(3) 0.61064(16) 0.0485(6) Uani 1 1 d . . . . .
H20 H 0.184781 0.225210 0.606530 0.058 Uiso 1 1 calc R U . . .
C21 C 0.3823(3) 0.2945(3) 0.55518(14) 0.0416(6) Uani 1 1 d . . . . .
H21 H 0.340534 0.236956 0.514106 0.050 Uiso 1 1 calc R U . . .
C22 C 0.8942(3) 0.2345(3) 0.49531(13) 0.0332(5) Uani 1 1 d . . . . .
C23 C 0.8095(3) 0.1240(3) 0.44557(15) 0.0379(5) Uani 1 1 d . . . . .
H23 H 0.705055 0.069816 0.449314 0.045 Uiso 1 1 calc R U . . .
C24 C 0.8811(3) 0.0945(3) 0.39016(15) 0.0405(5) Uani 1 1 d . . . . .
H24 H 0.823866 0.020272 0.356748 0.049 Uiso 1 1 calc R U . . .
C25 C 1.0378(3) 0.1746(3) 0.38370(15) 0.0408(6) Uani 1 1 d . . . . .
C26 C 1.1197(3) 0.2837(3) 0.43468(16) 0.0450(6) Uani 1 1 d . . . . .
H26 H 1.224182 0.337793 0.431273 0.054 Uiso 1 1 calc R U . . .
C27 C 1.0501(3) 0.3142(3) 0.49056(15) 0.0405(5) Uani 1 1 d . . . . .
H27 H 1.107112 0.387235 0.524500 0.049 Uiso 1 1 calc R U . . .
C28 C 1.1164(4) 0.1426(4) 0.32403(19) 0.0570(8) Uani 1 1 d . . . . .
H28A H 1.151606 0.077376 0.341280 0.086 Uiso 1 1 calc R U . . .
H28B H 1.200498 0.235420 0.307613 0.086 Uiso 1 1 calc R U . . .
H28C H 1.047402 0.094577 0.285090 0.086 Uiso 1 1 calc R U . . .
C29 C 0.5661(3) 0.2693(3) 0.44474(13) 0.0374(5) Uani 1 1 d . . . . .
H29A H 0.640447 0.276528 0.411154 0.056 Uiso 1 1 calc R U . . .
H29B H 0.487282 0.274562 0.419461 0.056 Uiso 1 1 calc R U . . .
H29C H 0.524577 0.175284 0.469976 0.056 Uiso 1 1 calc R U . . .

loop_
_atom_site_aniso_label
_atom_site_aniso_U_11
_atom_site_aniso_U_22
_atom_site_aniso_U_33
_atom_site_aniso_U_23
_atom_site_aniso_U_13
_atom_site_aniso_U_12
S1 0.0396(3) 0.0352(3) 0.0337(3) 0.0094(2) 0.0053(2) 0.0230(2)
O1 0.0444(10) 0.0384(9) 0.0495(10) 0.0179(7) 0.0155(8) 0.0228(8)
O2 0.0582(11) 0.0548(11) 0.0324(9) 0.0060(7) -0.0023(8) 0.0355(9)
N1 0.0293(9) 0.0284(9) 0.0391(10) 0.0043(7) 0.0009(8) 0.0160(8)
C1 0.0293(10) 0.0261(10) 0.0301(11) -0.0001(8) -0.0025(8) 0.0135(8)
C2 0.0308(10) 0.0297(10) 0.0269(11) 0.0028(8) 0.0029(7) 0.0165(9)
C3 0.0301(11) 0.0279(10) 0.0330(11) 0.0010(8) 0.0039(8) 0.0148(9)
C4 0.0277(11) 0.0293(11) 0.0351(11) 0.0001(8) 0.0027(8) 0.0129(9)
C5 0.0331(11) 0.0414(13) 0.0467(14) -0.0041(10) -0.0043(9) 0.0199(10)
C6 0.0290(12) 0.0427(13) 0.0593(17) -0.0116(12) -0.0032(10) 0.0127(10)
C7 0.0334(12) 0.0303(12) 0.0660(18) -0.0058(11) 0.0057(11) 0.0092(10)
C8 0.0365(12) 0.0276(11) 0.0500(14) 0.0028(9) 0.0048(10) 0.0161(9)
C9 0.0285(10) 0.0284(10) 0.0335(11) 0.0066(8) 0.0044(8) 0.0136(8)
C10 0.0380(12) 0.0423(13) 0.0376(12) 0.0028(10) -0.0029(10) 0.0202(11)
C11 0.0426(14) 0.0585(16) 0.0508(16) 0.0052(13) -0.0114(12) 0.0277(13)
C12 0.0371(13) 0.0541(16) 0.0692(19) 0.0121(13) 0.0009(12) 0.0302(12)
C13 0.0416(13) 0.0447(14) 0.0533(16) 0.0054(11) 0.0085(11) 0.0283(11)
C14 0.0391(12) 0.0387(12) 0.0370(12) 0.0038(9) 0.0026(9) 0.0233(10)
C16 0.0280(10) 0.0219(9) 0.0288(10) 0.0020(7) -0.0006(8) 0.0116(8)
C17 0.0306(11) 0.0341(11) 0.0323(12) -0.0040(9) -0.0043(8) 0.0110(9)
C18 0.0463(13) 0.0368(12) 0.0323(12) -0.0038(9) 0.0014(10) 0.0194(11)
C19 0.0442(13) 0.0447(13) 0.0388(13) 0.0119(10) 0.0121(10) 0.0291(12)
C20 0.0291(12) 0.0605(17) 0.0429(15) 0.0056(12) 0.0042(10) 0.0127(12)
C21 0.0300(11) 0.0426(13) 0.0349(13) -0.0034(10) -0.0021(9) 0.0051(10)
C22 0.0369(12) 0.0320(11) 0.0383(13) 0.0095(9) 0.0033(9) 0.0229(9)
C23 0.0361(11) 0.0286(11) 0.0512(15) 0.0052(9) 0.0019(10) 0.0179(9)
C24 0.0457(13) 0.0373(12) 0.0479(14) -0.0009(10) -0.0035(11) 0.0277(11)
C25 0.0477(14) 0.0442(13) 0.0442(15) 0.0075(10) 0.0044(10) 0.0333(12)
C26 0.0362(13) 0.0465(14) 0.0582(17) 0.0044(12) 0.0053(11) 0.0252(11)
C27 0.0359(12) 0.0409(13) 0.0499(15) -0.0003(10) -0.0035(10) 0.0231(11)
C28 0.0619(19) 0.070(2) 0.0574(19) 0.0014(15) 0.0094(14) 0.0467(17)
C29 0.0428(13) 0.0305(11) 0.0361(12) -0.0075(9) -0.0012(9) 0.0163(10)

loop_
_atom_type_symbol
_atom_type_description
_atom_type_scat_dispersion_real
_atom_type_scat_dispersion_imag
_atom_type_scat_source
C C 0.0181 0.0091 'International Tables Vol C Tables 4.2.6.8 and 6.1.1.4'
H H 0.0000 0.0000 'International Tables Vol C Tables 4.2.6.8 and 6.1.1.4'
N N 0.0311 0.0180 'International Tables Vol C Tables 4.2.6.8 and 6.1.1.4'
O O 0.0492 0.0322 'International Tables Vol C Tables 4.2.6.8 and 6.1.1.4'
S S 0.3331 0.5567 'International Tables Vol C Tables 4.2.6.8 and 6.1.1.4'

loop_
_geom_angle_atom_site_label_1
_geom_angle_atom_site_label_2
_geom_angle_atom_site_label_3
_geom_angle
_geom_angle_site_symmetry_1
_geom_angle_site_symmetry_3
_geom_angle_publ_flag
O1 S1 N1 106.90(10) . . ?
O1 S1 C22 108.46(11) . . ?
O2 S1 O1 120.13(12) . . ?
O2 S1 N1 108.03(11) . . ?
O2 S1 C22 107.41(11) . . ?
N1 S1 C22 104.93(10) . . ?
C1 N1 S1 124.17(15) . . ?
C4 N1 S1 124.78(15) . . ?
C4 N1 C1 110.86(17) . . ?
N1 C1 C2 100.71(16) . . ?
N1 C1 C16 108.74(17) . . ?
N1 C1 C29 112.52(18) . . ?
C16 C1 C2 112.78(17) . . ?
C16 C1 C29 113.54(18) . . ?
C29 C1 C2 107.88(18) . . ?
C1 C2 H2 106.4 . . ?
C3 C2 C1 103.77(17) . . ?
C3 C2 H2 106.4 . . ?
C3 C2 C9 116.31(18) . . ?
C9 C2 C1 116.78(17) . . ?
C9 C2 H2 106.4 . . ?
C4 C3 C2 110.60(19) . . ?
C8 C3 C2 128.3(2) . . ?
C8 C3 C4 120.8(2) . . ?
C3 C4 N1 108.88(19) . . ?
C3 C4 C5 121.1(2) . . ?
C5 C4 N1 130.0(2) . . ?
C4 C5 H5 121.3 . . ?
C4 C5 C6 117.5(2) . . ?
C6 C5 H5 121.3 . . ?
C5 C6 H6 119.1 . . ?
C7 C6 C5 121.7(2) . . ?
C7 C6 H6 119.1 . . ?
C6 C7 H7 119.9 . . ?
C6 C7 C8 120.2(2) . . ?
C8 C7 H7 119.9 . . ?
C3 C8 C7 118.6(2) . . ?
C3 C8 H8 120.7 . . ?
C7 C8 H8 120.7 . . ?
C10 C9 C2 119.5(2) . . ?
C14 C9 C2 122.0(2) . . ?
C14 C9 C10 118.5(2) . . ?
C9 C10 H10 119.7 . . ?
C9 C10 C11 120.5(3) . . ?
C11 C10 H10 119.7 . . ?
C10 C11 H11 120.0 . . ?
C12 C11 C10 120.1(3) . . ?
C12 C11 H11 120.0 . . ?
C11 C12 H12 120.0 . . ?
C11 C12 C13 120.0(2) . . ?
C13 C12 H12 120.0 . . ?
C12 C13 H13 120.0 . . ?
C12 C13 C14 120.0(3) . . ?
C14 C13 H13 120.0 . . ?
C9 C14 C13 120.9(2) . . ?
C9 C14 H14 119.5 . . ?
C13 C14 H14 119.5 . . ?
C17 C16 C1 121.17(19) . . ?
C21 C16 C1 121.0(2) . . ?
C21 C16 C17 117.8(2) . . ?
C16 C17 H17 119.6 . . ?
C18 C17 C16 120.9(2) . . ?
C18 C17 H17 119.6 . . ?
C17 C18 H18 119.5 . . ?
C19 C18 C17 121.0(2) . . ?
C19 C18 H18 119.5 . . ?
C18 C19 H19 120.6 . . ?
C18 C19 C20 118.7(2) . . ?
C20 C19 H19 120.6 . . ?
C19 C20 H20 119.6 . . ?
C19 C20 C21 120.8(2) . . ?
C21 C20 H20 119.6 . . ?
C16 C21 C20 120.8(2) . . ?
C16 C21 H21 119.6 . . ?
C20 C21 H21 119.6 . . ?
C23 C22 S1 120.53(18) . . ?
C23 C22 C27 120.4(2) . . ?
C27 C22 S1 119.0(2) . . ?
C22 C23 H23 120.2 . . ?
C22 C23 C24 119.7(2) . . ?
C24 C23 H23 120.2 . . ?
C23 C24 H24 119.5 . . ?
C23 C24 C25 121.0(3) . . ?
C25 C24 H24 119.5 . . ?
C24 C25 C28 121.4(3) . . ?
C26 C25 C24 118.0(2) . . ?
C26 C25 C28 120.6(3) . . ?
C25 C26 H26 119.1 . . ?
C27 C26 C25 121.7(2) . . ?
C27 C26 H26 119.1 . . ?
C22 C27 H27 120.4 . . ?
C26 C27 C22 119.2(3) . . ?
C26 C27 H27 120.4 . . ?
C25 C28 H28A 109.5 . . ?
C25 C28 H28B 109.5 . . ?
C25 C28 H28C 109.5 . . ?
H28A C28 H28B 109.5 . . ?
H28A C28 H28C 109.5 . . ?
H28B C28 H28C 109.5 . . ?
C1 C29 H29A 109.5 . . ?
C1 C29 H29B 109.5 . . ?
C1 C29 H29C 109.5 . . ?
H29A C29 H29B 109.5 . . ?
H29A C29 H29C 109.5 . . ?
H29B C29 H29C 109.5 . . ?

loop_
_geom_bond_atom_site_label_1
_geom_bond_atom_site_label_2
_geom_bond_distance
_geom_bond_site_symmetry_2
_geom_bond_publ_flag
S1 O1 1.4303(19) . ?
S1 O2 1.427(2) . ?
S1 N1 1.6409(19) . ?
S1 C22 1.767(2) . ?
N1 C1 1.516(3) . ?
N1 C4 1.425(3) . ?
C1 C2 1.581(3) . ?
C1 C16 1.523(3) . ?
C1 C29 1.527(3) . ?
C2 H2 0.9800 . ?
C2 C3 1.503(3) . ?
C2 C9 1.515(3) . ?
C3 C4 1.389(3) . ?
C3 C8 1.380(3) . ?
C4 C5 1.392(3) . ?
C5 H5 0.9300 . ?
C5 C6 1.395(4) . ?
C6 H6 0.9300 . ?
C6 C7 1.380(4) . ?
C7 H7 0.9300 . ?
C7 C8 1.400(4) . ?
C8 H8 0.9300 . ?
C9 C10 1.391(3) . ?
C9 C14 1.389(3) . ?
C10 H10 0.9300 . ?
C10 C11 1.396(4) . ?
C11 H11 0.9300 . ?
C11 C12 1.378(5) . ?
C12 H12 0.9300 . ?
C12 C13 1.380(4) . ?
C13 H13 0.9300 . ?
C13 C14 1.390(3) . ?
C14 H14 0.9300 . ?
C16 C17 1.392(3) . ?
C16 C21 1.383(3) . ?
C17 H17 0.9300 . ?
C17 C18 1.382(4) . ?
C18 H18 0.9300 . ?
C18 C19 1.373(4) . ?
C19 H19 0.9300 . ?
C19 C20 1.373(4) . ?
C20 H20 0.9300 . ?
C20 C21 1.392(4) . ?
C21 H21 0.9300 . ?
C22 C23 1.383(4) . ?
C22 C27 1.387(3) . ?
C23 H23 0.9300 . ?
C23 C24 1.385(4) . ?
C24 H24 0.9300 . ?
C24 C25 1.396(4) . ?
C25 C26 1.386(4) . ?
C25 C28 1.503(4) . ?
C26 H26 0.9300 . ?
C26 C27 1.384(4) . ?
C27 H27 0.9300 . ?
C28 H28A 0.9600 . ?
C28 H28B 0.9600 . ?
C28 H28C 0.9600 . ?
C29 H29A 0.9600 . ?
C29 H29B 0.9600 . ?
C29 H29C 0.9600 . ?

loop_
_geom_torsion_atom_site_label_1
_geom_torsion_atom_site_label_2
_geom_torsion_atom_site_label_3
_geom_torsion_atom_site_label_4
_geom_torsion
_geom_torsion_site_symmetry_1
_geom_torsion_site_symmetry_2
_geom_torsion_site_symmetry_3
_geom_torsion_site_symmetry_4
_geom_torsion_publ_flag
S1 N1 C1 C2 -165.27(16) . . . . ?
S1 N1 C1 C16 76.0(2) . . . . ?
S1 N1 C1 C29 -50.6(2) . . . . ?
S1 N1 C4 C3 175.64(16) . . . . ?
S1 N1 C4 C5 -5.1(4) . . . . ?
S1 C22 C23 C24 175.78(18) . . . . ?
S1 C22 C27 C26 -175.58(19) . . . . ?
O1 S1 N1 C1 -12.9(2) . . . . ?
O1 S1 N1 C4 161.58(19) . . . . ?
O1 S1 C22 C23 23.3(2) . . . . ?
O1 S1 C22 C27 -159.96(19) . . . . ?
O2 S1 N1 C1 -143.52(18) . . . . ?
O2 S1 N1 C4 31.0(2) . . . . ?
O2 S1 C22 C23 154.54(18) . . . . ?
O2 S1 C22 C27 -28.7(2) . . . . ?
N1 S1 C22 C23 -90.66(19) . . . . ?
N1 S1 C22 C27 86.1(2) . . . . ?
N1 C1 C2 C3 -21.8(2) . . . . ?
N1 C1 C2 C9 -151.23(19) . . . . ?
N1 C1 C16 C17 36.9(3) . . . . ?
N1 C1 C16 C21 -146.4(2) . . . . ?
N1 C4 C5 C6 -179.5(2) . . . . ?
C1 N1 C4 C3 -9.2(2) . . . . ?
C1 N1 C4 C5 170.0(2) . . . . ?
C1 C2 C3 C4 18.5(2) . . . . ?
C1 C2 C3 C8 -167.5(2) . . . . ?
C1 C2 C9 C10 -99.8(2) . . . . ?
C1 C2 C9 C14 83.0(3) . . . . ?
C1 C16 C17 C18 175.2(2) . . . . ?
C1 C16 C21 C20 -176.5(2) . . . . ?
C2 C1 C16 C17 -73.9(2) . . . . ?
C2 C1 C16 C21 102.8(2) . . . . ?
C2 C3 C4 N1 -6.5(3) . . . . ?
C2 C3 C4 C5 174.2(2) . . . . ?
C2 C3 C8 C7 -172.8(2) . . . . ?
C2 C9 C10 C11 -177.7(2) . . . . ?
C2 C9 C14 C13 177.5(2) . . . . ?
C3 C2 C9 C10 137.1(2) . . . . ?
C3 C2 C9 C14 -40.1(3) . . . . ?
C3 C4 C5 C6 -0.3(4) . . . . ?
C4 N1 C1 C2 19.6(2) . . . . ?
C4 N1 C1 C16 -99.1(2) . . . . ?
C4 N1 C1 C29 134.2(2) . . . . ?
C4 C3 C8 C7 0.8(4) . . . . ?
C4 C5 C6 C7 0.7(4) . . . . ?
C5 C6 C7 C8 -0.3(4) . . . . ?
C6 C7 C8 C3 -0.4(4) . . . . ?
C8 C3 C4 N1 179.0(2) . . . . ?
C8 C3 C4 C5 -0.4(4) . . . . ?
C9 C2 C3 C4 148.16(19) . . . . ?
C9 C2 C3 C8 -37.8(3) . . . . ?
C9 C10 C11 C12 0.1(4) . . . . ?
C10 C9 C14 C13 0.3(4) . . . . ?
C10 C11 C12 C13 0.2(5) . . . . ?
C11 C12 C13 C14 -0.3(4) . . . . ?
C12 C13 C14 C9 0.1(4) . . . . ?
C14 C9 C10 C11 -0.4(4) . . . . ?
C16 C1 C2 C3 93.9(2) . . . . ?
C16 C1 C2 C9 -35.5(3) . . . . ?
C16 C17 C18 C19 1.4(4) . . . . ?
C17 C16 C21 C20 0.3(4) . . . . ?
C17 C18 C19 C20 0.0(4) . . . . ?
C18 C19 C20 C21 -1.3(4) . . . . ?
C19 C20 C21 C16 1.2(5) . . . . ?
C21 C16 C17 C18 -1.5(3) . . . . ?
C22 S1 N1 C1 102.12(18) . . . . ?
C22 S1 N1 C4 -83.4(2) . . . . ?
C22 C23 C24 C25 0.1(4) . . . . ?
C23 C22 C27 C26 1.2(4) . . . . ?
C23 C24 C25 C26 0.5(4) . . . . ?
C23 C24 C25 C28 179.6(2) . . . . ?
C24 C25 C26 C27 -0.2(4) . . . . ?
C25 C26 C27 C22 -0.6(4) . . . . ?
C27 C22 C23 C24 -0.9(3) . . . . ?
C28 C25 C26 C27 -179.3(3) . . . . ?
C29 C1 C2 C3 -139.89(19) . . . . ?
C29 C1 C2 C9 90.7(2) . . . . ?
C29 C1 C16 C17 163.0(2) . . . . ?
C29 C1 C16 C21 -20.3(3) . . . . ?
